data_2002735
loop_
_publ_author_name
'Martin, F-D'
'Mueller-Buschbaum, Hk'

_publ_section_title
;
Eine synthetische Spezies zum Mineral Howardevansit mit Eisen anstelle
von Kupfer: Na Fe3 V3 O12
;
_journal_name_full
;
Zeitschrift fuer Naturforschung, Teil B. Anorganische Chemie,
Organische Chemie (42,1987-)
;
_journal_page_first 51
_journal_page_last 55
_journal_volume 50
_journal_year 1995
_chemical_formula_structural 'Na Fe3 V3 O12'
_chemical_formula_sum 'Fe3 Na O12 V3'
_chemical_name_systematic 'Sodium triiron trivanadium dodecaoxide'
_space_group_IT_number 1
_symmetry_cell_setting triclinic
_symmetry_equiv_pos_as_xyz x,y,z
_symmetry_Int_Tables_number 1
_symmetry_space_group_name_Hall 'P 1'
_symmetry_space_group_name_H-M 'P 1'
_cell_angle_alpha 106.053(13)
_cell_angle_beta 104.401(9)
_cell_angle_gamma 102.093(14)
_cell_formula_units_Z 2
_cell_length_a 6.7570(15)
_cell_length_b 8.155(2)
_cell_length_c 9.816(2)
_cell_volume 480.4
_refine_ls_R_factor_all 0.0813
_cod_database_code 2002735

loop_
_atom_site_label
_atom_site_type_symbol
_atom_site_symmetry_multiplicity
_atom_site_Wyckoff_symbol
_atom_site_fract_x
_atom_site_fract_y
_atom_site_fract_z
_atom_site_occupancy
_atom_site_attached_hydrogens
_atom_site_calc_flag
Na1 Na1+ 1 a 0.9894(5) 0.0242(5) 0.5534(4) 1. 0 d
Na2 Na1+ 1 a 0.4643(4) 0.9897(3) 0.4684(3) 1. 0 d
Fe1 Fe3+ 1 a 0.1195 0.5514 0.394 1. 0 d
Fe2 Fe3+ 1 a 0.88076(11) 0.44889(9) 0.60599(8) 1. 0 d
Fe3 Fe3+ 1 a 0.45661(12) 0.29372(10) 0.98329(8) 1. 0 d
Fe4 Fe3+ 1 a 0.54440(12) 0.70648(10) 0.01626(9) 1. 0 d
Fe5 Fe3+ 1 a 0.77690(11) 0.77221(9) 0.79588(8) 1. 0 d
Fe6 Fe3+ 1 a 0.22671(11) 0.22975(9) 0.20428(8) 1. 0 d
V1 V5+ 1 a 0.38971(10) 0.41310(8) 0.66896(7) 1. 0 d
V2 V5+ 1 a 0.61277(11) 0.58797(9) 0.33097(8) 1. 0 d
V3 V5+ 1 a 0.27351(10) 0.83298(9) 0.73663(7) 1. 0 d
V4 V5+ 1 a 0.73173(11) 0.16745(9) 0.26311(7) 1. 0 d
V5 V5+ 1 a 0.09727(10) 0.78261(9) 0.12588(7) 1. 0 d
V6 V5+ 1 a 0.90932(11) 0.21981(9) 0.87359(8) 1. 0 d
O1 O2- 1 a 0.4202(5) 0.4420(4) 0.8586(3) 1. 0 d
O2 O2- 1 a 0.5848(5) 0.5535(4) 0.1445(4) 1. 0 d
O3 O2- 1 a 0.3713(5) 0.4805(4) 0.3479(3) 1. 0 d
O4 O2- 1 a 0.6352(5) 0.5312(4) 0.6543(4) 1. 0 d
O5 O2- 1 a 0.2602(5) 0.8080(4) 0.5595(4) 1. 0 d
O6 O2- 1 a 0.7503(5) 0.2013(4) 0.4506(4) 1. 0 d
O7 O2- 1 a 0.5073(5) 0.2216(5) 0.1688(4) 1. 0 d
O8 O2- 1 a 0.4907(5) 0.7692(4) 0.8281(3) 1. 0 d
O9 O2- 1 a 0.1564(5) 0.2555(4) 0.0140(3) 1. 0 d
O10 O2- 1 a 0.8429(5) 0.7354(4) 0.9892(4) 1. 0 d
O11 O2- 1 a 0.1730(5) 0.4679(4) 0.5808(3) 1. 0 d
O12 O2- 1 a 0.8308(5) 0.5202(4) 0.4194(3) 1. 0 d
O13 O2- 1 a 0.0263(5) 0.7186(4) 0.7379(4) 1. 0 d
O14 O2- 1 a 0.9801(5) 0.2802(4) 0.2565(3) 1. 0 d
O15 O2- 1 a 0.3112(5) 0.0521(5) 0.8236(4) 1. 0 d
O16 O2- 1 a 0.6867(6) 0.9536(5) 0.1817(4) 1. 0 d
O17 O2- 1 a 0.3352(6) 0.1984(5) 0.5844(4) 1. 0 d
O18 O2- 1 a 0.6589(6) 0.7974(5) 0.4204(4) 1. 0 d
O19 O2- 1 a 0.1948(6) 0.0061(5) 0.2419(4) 1. 0 d
O20 O2- 1 a 0.8155(6) 0.9929(5) 0.7699(4) 1. 0 d
O21 O2- 1 a 0.2747(6) 0.7321(5) 0.0473(4) 1. 0 d
O22 O2- 1 a 0.7377(6) 0.2766(5) 0.9636(4) 1. 0 d
O23 O2- 1 a 0.0725(7) 0.6615(6) 0.2364(5) 1. 0 d
O24 O2- 1 a 0.9338(5) 0.3263(5) 0.7511(4) 1. 0 d

loop_
_atom_type_symbol
_atom_type_oxidation_number
Na1+ 1.000
Fe3+ 3.000
V5+ 4.680
O2- -2.000
